data_4338960
loop_
_publ_author_name
'Singh, Priti'
'Fiedler, Jan'
'Z\'alis, Stanislav'
'Duboc, Carole'
'Niemeyer, Mark'
'Lissner, Falk'
'Schleid, Thomas'
'Kaim, Wolfgang'

_publ_section_title
;
 Spectroelectrochemistry and DFT analysis of a new {RuNO}n redox system
 with multifrequency EPR suggesting conformational isomerism in the
 {RuNO}7 state.
;
_journal_issue 22
_journal_name_full 'Inorganic chemistry'
_journal_page_first 9254
_journal_page_last 9261
_journal_paper_doi 10.1021/ic701206a
_journal_volume 46
_journal_year 2007
_chemical_formula_sum 'C23 H17 F18 N8 O P3 Ru'
_chemical_formula_weight 957.43
_chemical_name_systematic
; 
 ? 
;
_space_group_IT_number 61
_symmetry_cell_setting orthorhombic
_symmetry_space_group_name_Hall '-P 2ac 2ab'
_symmetry_space_group_name_H-M 'P b c a'
_atom_sites_solution_hydrogens geom
_atom_sites_solution_primary direct
_atom_sites_solution_secondary difmap
_audit_creation_method SHELXL-97
_cell_angle_alpha 90.00
_cell_angle_beta 90.00
_cell_angle_gamma 90.00
_cell_formula_units_Z 8
_cell_length_a 14.7169(2)
_cell_length_b 17.8342(2)
_cell_length_c 23.8615(2)
_cell_measurement_temperature 100(2)
_cell_volume 6262.79(12)
_computing_cell_refinement 'HKL Scalepack (Otwinowski & Minor 1997)'
_computing_data_collection 'Collect (Nonius BV, 1997-2000)'
_computing_data_reduction 'HKL Denzo and Scalepack (Otwinowski & Minor 1997)'
_computing_structure_refinement 'SHELXL-97 (Sheldrick, 1997)'
_computing_structure_solution 'SHELXS-97 (Sheldrick, 1990)'
_diffrn_ambient_temperature 100(2)
_diffrn_measured_fraction_theta_full 0.986
_diffrn_measured_fraction_theta_max 0.986
_diffrn_measurement_device_type 'Kappa CCD (Nonius)'
_diffrn_measurement_method CCD
_diffrn_radiation_monochromator graphite
_diffrn_radiation_source 'fine-focus sealed tube'
_diffrn_radiation_type MoK\a
_diffrn_radiation_wavelength 0.71073
_diffrn_reflns_av_R_equivalents 0.1767
_diffrn_reflns_av_sigmaI/netI 0.1072
_diffrn_reflns_limit_h_max 19
_diffrn_reflns_limit_h_min -19
_diffrn_reflns_limit_k_max 23
_diffrn_reflns_limit_k_min -19
_diffrn_reflns_limit_l_max 31
_diffrn_reflns_limit_l_min -31
_diffrn_reflns_number 57209
_diffrn_reflns_theta_full 28.28
_diffrn_reflns_theta_max 28.28
_diffrn_reflns_theta_min 3.69
_exptl_absorpt_coefficient_mu 0.800
_exptl_absorpt_correction_type
'numerically with the help of the X-SHAPE soft ware by STOE, based on the program HABITUS by W. Herrendorf, Univ. Giessen, 1995'
_exptl_crystal_colour yellow
_exptl_crystal_density_diffrn 2.031
_exptl_crystal_density_method 'not measured'
_exptl_crystal_description rod
_exptl_crystal_F_000 3760
_exptl_crystal_size_max 0.3
_exptl_crystal_size_mid 0.05
_exptl_crystal_size_min 0.05
_refine_diff_density_max 0.868
_refine_diff_density_min -1.116
_refine_diff_density_rms 0.153
_refine_ls_extinction_method none
_refine_ls_goodness_of_fit_ref 1.189
_refine_ls_hydrogen_treatment mixed
_refine_ls_matrix_type full
_refine_ls_number_parameters 487
_refine_ls_number_reflns 7661
_refine_ls_number_restraints 0
_refine_ls_restrained_S_all 1.189
_refine_ls_R_factor_all 0.1383
_refine_ls_R_factor_gt 0.0868
_refine_ls_shift/su_max 0.000
_refine_ls_shift/su_mean 0.000
_refine_ls_structure_factor_coef Fsqd
_refine_ls_weighting_details 'calc w=1/[\s^2^(Fo^2^)+(0.0001P)^2^+42.1481P] where P=(Fo^2^+2Fc^2^)/3'
_refine_ls_weighting_scheme calc
_refine_ls_wR_factor_gt 0.1241
_refine_ls_wR_factor_ref 0.1367
_reflns_number_gt 5474
_reflns_number_total 7661
_reflns_threshold_expression >2sigma(I)
_cod_data_source_file ic701206a-file003.cif
_cod_data_source_block c:\crystal\x-red\psmai07
_cod_original_sg_symbol_H-M Pbca
_cod_database_code 4338960

loop_
_symmetry_equiv_pos_as_xyz
'x, y, z'
'-x+1/2, -y, z+1/2'
'x+1/2, -y+1/2, -z'
'-x, y+1/2, -z+1/2'
'-x, -y, -z'
'x-1/2, y, -z-1/2'
'-x-1/2, y-1/2, z'
'x, -y-1/2, z-1/2'

loop_
_atom_site_label
_atom_site_type_symbol
_atom_site_fract_x
_atom_site_fract_y
_atom_site_fract_z
_atom_site_U_iso_or_equiv
_atom_site_adp_type
_atom_site_occupancy
_atom_site_symmetry_multiplicity
_atom_site_calc_flag
_atom_site_refinement_flags
Ru Ru 0.81987(3) 0.14969(3) 0.360815(17) 0.00836(11) Uani 1 1 d .
O O 0.6523(3) 0.2225(3) 0.32774(17) 0.0173(10) Uani 1 1 d .
N1 N 0.7172(3) 0.1955(3) 0.34281(19) 0.0128(11) Uani 1 1 d .
N2 N 0.8672(3) 0.2295(3) 0.41137(19) 0.0094(10) Uani 1 1 d .
N3 N 0.8938(3) 0.2122(3) 0.30373(19) 0.0104(10) Uani 1 1 d .
N4 N 0.7737(3) 0.1095(3) 0.43791(19) 0.0108(10) Uani 1 1 d .
N5 N 0.9373(3) 0.0858(3) 0.37267(18) 0.0096(10) Uani 1 1 d .
N6 N 0.7959(3) 0.0567(3) 0.30943(18) 0.0095(10) Uani 1 1 d .
N7 N 1.0188(3) -0.0177(3) 0.3355(2) 0.0168(11) Uani 1 1 d .
N8 N 0.8662(4) -0.0524(3) 0.2723(2) 0.0163(11) Uani 1 1 d .
C1 C 0.9196(4) 0.2831(3) 0.3887(2) 0.0112(12) Uani 1 1 d .
C2 C 0.9603(4) 0.3349(3) 0.4238(2) 0.0125(12) Uani 1 1 d .
H2A H 0.9985 0.3717 0.4094 0.015 Uiso 1 1 calc R
C3 C 0.9427(4) 0.3305(4) 0.4811(3) 0.0196(14) Uani 1 1 d .
H3A H 0.9689 0.3655 0.5051 0.023 Uiso 1 1 calc R
C4 C 0.8873(4) 0.2756(4) 0.5029(2) 0.0183(14) Uani 1 1 d .
H4A H 0.8755 0.2737 0.5412 0.022 Uiso 1 1 calc R
C5 C 0.8493(4) 0.2232(4) 0.4669(2) 0.0156(13) Uani 1 1 d .
C6 C 0.9303(4) 0.2759(3) 0.3271(2) 0.0124(12) Uani 1 1 d .
C7 C 0.9748(4) 0.3277(4) 0.2939(2) 0.0162(13) Uani 1 1 d .
H7A H 0.9973 0.3717 0.3095 0.019 Uiso 1 1 calc R
C8 C 0.9853(4) 0.3137(3) 0.2378(2) 0.0133(12) Uani 1 1 d .
H8A H 1.0147 0.3486 0.2151 0.016 Uiso 1 1 calc R
C9 C 0.9525(4) 0.2485(3) 0.2150(2) 0.0135(12) Uani 1 1 d .
H9A H 0.9617 0.2374 0.1773 0.016 Uiso 1 1 calc R
C10 C 0.9055(4) 0.1999(3) 0.2494(2) 0.0114(12) Uani 1 1 d .
H10A H 0.8810 0.1566 0.2338 0.014 Uiso 1 1 calc R
C11 C 0.7940(4) 0.1568(4) 0.4812(2) 0.0136(12) Uani 1 1 d .
C12 C 0.7625(4) 0.1427(4) 0.5349(2) 0.0174(13) Uani 1 1 d .
H12A H 0.7761 0.1755 0.5641 0.021 Uiso 1 1 calc R
C13 C 0.7109(4) 0.0796(4) 0.5447(3) 0.0195(15) Uani 1 1 d .
H13A H 0.6881 0.0700 0.5803 0.023 Uiso 1 1 calc R
C14 C 0.6934(4) 0.0311(4) 0.5014(3) 0.0182(14) Uani 1 1 d .
H14A H 0.6603 -0.0126 0.5075 0.022 Uiso 1 1 calc R
C15 C 0.7256(4) 0.0482(4) 0.4487(2) 0.0146(13) Uani 1 1 d .
H15A H 0.7132 0.0153 0.4195 0.017 Uiso 1 1 calc R
C16 C 0.9471(4) 0.0264(3) 0.3377(2) 0.0109(12) Uani 1 1 d .
C17 C 1.0026(4) 0.0979(3) 0.4102(2) 0.0126(12) Uani 1 1 d .
H17A H 0.9979 0.1383 0.4346 0.015 Uiso 1 1 calc R
C18 C 1.0780(4) 0.0508(4) 0.4134(3) 0.0188(14) Uani 1 1 d .
H18A H 1.1219 0.0565 0.4411 0.023 Uiso 1 1 calc R
C19 C 1.0841(4) -0.0046(4) 0.3735(2) 0.0197(14) Uani 1 1 d .
H19A H 1.1360 -0.0343 0.3729 0.024 Uiso 1 1 calc R
C20 C 0.8663(4) 0.0085(3) 0.3035(2) 0.0109(12) Uani 1 1 d .
C21 C 0.7186(4) 0.0385(3) 0.2825(2) 0.0139(13) Uani 1 1 d .
H21A H 0.6686 0.0702 0.2852 0.017 Uiso 1 1 calc R
C22 C 0.7122(4) -0.0251(4) 0.2513(2) 0.0172(13) Uani 1 1 d .
H22A H 0.6582 -0.0383 0.2337 0.021 Uiso 1 1 calc R
C23 C 0.7877(5) -0.0690(4) 0.2467(3) 0.0205(14) Uani 1 1 d .
H23A H 0.7846 -0.1122 0.2250 0.025 Uiso 1 1 calc R
P1 P 0.63749(11) 0.35522(10) 0.43382(6) 0.0173(3) Uani 1 1 d .
P2 P 0.49591(11) 0.04487(9) 0.36875(6) 0.0156(3) Uani 1 1 d .
P3 P 0.19373(11) 0.21630(10) 0.33968(6) 0.0169(3) Uani 1 1 d .
F1 F 0.5580(3) 0.3490(3) 0.47878(16) 0.0350(10) Uani 1 1 d .
F2 F 0.6189(3) 0.4436(2) 0.42704(17) 0.0335(10) Uani 1 1 d .
F3 F 0.7170(3) 0.3604(3) 0.38817(16) 0.0385(11) Uani 1 1 d .
F4 F 0.5666(3) 0.3381(2) 0.38495(15) 0.0264(9) Uani 1 1 d .
F5 F 0.7087(3) 0.3730(2) 0.48242(16) 0.0303(10) Uani 1 1 d .
F6 F 0.6574(3) 0.2676(2) 0.44025(16) 0.0305(10) Uani 1 1 d .
F7 F 0.5755(2) -0.0155(2) 0.35807(15) 0.0192(8) Uani 1 1 d .
F8 F 0.4931(3) 0.0208(2) 0.43313(14) 0.0221(8) Uani 1 1 d .
F9 F 0.4217(2) -0.0181(2) 0.35443(15) 0.0238(8) Uani 1 1 d .
F10 F 0.5011(3) 0.0673(2) 0.30359(15) 0.0300(10) Uani 1 1 d .
F11 F 0.5721(3) 0.1066(2) 0.38275(18) 0.0317(10) Uani 1 1 d .
F12 F 0.4186(3) 0.1049(2) 0.37909(18) 0.0321(10) Uani 1 1 d .
F13 F 0.2921(2) 0.2459(2) 0.35803(15) 0.0254(9) Uani 1 1 d .
F14 F 0.1536(2) 0.2995(2) 0.34907(16) 0.0260(9) Uani 1 1 d .
F15 F 0.0952(2) 0.1870(2) 0.32084(16) 0.0266(9) Uani 1 1 d .
F16 F 0.1711(3) 0.1971(2) 0.40271(15) 0.0295(9) Uani 1 1 d .
F17 F 0.2339(3) 0.1346(2) 0.32946(17) 0.0328(10) Uani 1 1 d .
F18 F 0.2162(3) 0.2384(3) 0.27571(15) 0.0340(11) Uani 1 1 d .

loop_
_atom_site_aniso_label
_atom_site_aniso_U_11
_atom_site_aniso_U_22
_atom_site_aniso_U_33
_atom_site_aniso_U_23
_atom_site_aniso_U_13
_atom_site_aniso_U_12
Ru 0.00685(19) 0.0097(2) 0.00850(19) -0.00060(19) 0.00021(18) 0.0002(2)
O 0.011(2) 0.025(3) 0.016(2) 0.0008(19) -0.0016(17) 0.0091(19)
N1 0.012(3) 0.015(3) 0.012(2) -0.005(2) 0.003(2) -0.006(2)
N2 0.008(2) 0.008(2) 0.012(2) -0.0012(19) -0.0014(18) -0.0020(19)
N3 0.008(2) 0.012(3) 0.012(2) 0.002(2) 0.0019(19) 0.002(2)
N4 0.008(2) 0.012(3) 0.013(2) -0.001(2) 0.0016(18) 0.002(2)
N5 0.008(2) 0.010(3) 0.010(2) -0.0003(19) 0.0004(18) 0.0017(19)
N6 0.006(2) 0.014(3) 0.009(2) 0.0008(19) 0.0000(17) -0.0022(19)
N7 0.013(3) 0.022(3) 0.015(2) 0.000(2) 0.001(2) 0.005(2)
N8 0.019(3) 0.016(3) 0.014(2) -0.005(2) -0.001(2) 0.003(2)
C1 0.005(3) 0.013(3) 0.016(3) -0.002(2) -0.002(2) 0.001(2)
C2 0.010(3) 0.011(3) 0.016(3) 0.001(2) -0.002(2) 0.001(2)
C3 0.023(4) 0.016(4) 0.020(3) -0.003(3) -0.008(3) 0.002(3)
C4 0.026(4) 0.019(4) 0.010(3) -0.006(3) -0.002(2) 0.005(3)
C5 0.017(3) 0.022(3) 0.008(3) 0.002(2) -0.001(2) 0.005(3)
C6 0.009(3) 0.011(3) 0.018(3) -0.001(2) 0.002(2) 0.003(2)
C7 0.013(3) 0.017(3) 0.019(3) 0.002(3) -0.001(2) 0.000(2)
C8 0.008(3) 0.014(3) 0.019(3) 0.005(2) 0.002(2) -0.001(2)
C9 0.009(3) 0.016(3) 0.016(3) 0.002(2) 0.001(2) 0.003(2)
C10 0.012(3) 0.012(3) 0.011(3) -0.004(2) -0.003(2) 0.002(2)
C11 0.011(3) 0.018(3) 0.011(3) -0.001(3) -0.001(2) 0.007(3)
C12 0.016(3) 0.025(4) 0.012(3) -0.006(3) 0.001(2) 0.006(3)
C13 0.013(3) 0.031(4) 0.015(3) 0.009(3) 0.008(2) 0.003(3)
C14 0.008(3) 0.021(3) 0.026(3) 0.004(3) 0.005(2) -0.004(3)
C15 0.007(3) 0.019(3) 0.017(3) 0.000(3) -0.001(2) 0.001(3)
C16 0.009(3) 0.013(3) 0.011(3) 0.004(2) 0.000(2) -0.001(2)
C17 0.015(3) 0.013(3) 0.010(3) 0.003(2) -0.006(2) -0.002(2)
C18 0.018(3) 0.020(4) 0.017(3) 0.002(3) -0.008(3) -0.001(3)
C19 0.012(3) 0.028(4) 0.019(3) 0.006(3) -0.001(2) 0.010(3)
C20 0.012(3) 0.015(3) 0.006(3) 0.005(2) 0.000(2) -0.002(2)
C21 0.011(3) 0.015(3) 0.016(3) 0.002(3) 0.002(2) 0.002(2)
C22 0.016(3) 0.022(4) 0.014(3) -0.005(3) -0.002(2) -0.003(3)
C23 0.027(4) 0.014(3) 0.020(3) -0.006(3) -0.001(3) -0.001(3)
P1 0.0181(8) 0.0187(9) 0.0152(7) -0.0002(7) -0.0012(6) 0.0021(7)
P2 0.0127(7) 0.0155(8) 0.0185(8) 0.0029(7) 0.0003(6) -0.0013(6)
P3 0.0117(8) 0.0247(9) 0.0142(7) -0.0011(7) -0.0020(6) 0.0002(7)
F1 0.032(2) 0.047(3) 0.026(2) -0.010(2) 0.0137(17) -0.004(2)
F2 0.042(3) 0.018(2) 0.040(2) 0.0027(18) -0.019(2) 0.0039(19)
F3 0.028(2) 0.058(3) 0.029(2) 0.001(2) 0.0077(18) 0.000(2)
F4 0.027(2) 0.028(2) 0.0247(19) -0.0051(17) -0.0074(16) 0.0044(18)
F5 0.032(2) 0.031(2) 0.028(2) -0.0006(17) -0.0110(17) 0.0032(18)
F6 0.041(3) 0.024(2) 0.027(2) -0.0029(17) -0.0099(18) 0.0077(19)
F7 0.0152(17) 0.020(2) 0.0223(18) 0.0018(16) 0.0033(15) 0.0030(15)
F8 0.026(2) 0.025(2) 0.0156(17) -0.0022(15) 0.0047(16) -0.0004(17)
F9 0.0180(18) 0.027(2) 0.026(2) -0.0041(17) 0.0018(16) -0.0071(16)
F10 0.021(2) 0.042(3) 0.027(2) 0.0180(18) 0.0028(17) 0.0003(19)
F11 0.021(2) 0.017(2) 0.057(3) 0.0059(19) -0.0041(19) -0.0074(17)
F12 0.023(2) 0.024(2) 0.049(3) 0.0031(19) 0.0001(19) 0.0094(18)
F13 0.0140(17) 0.040(2) 0.0221(19) -0.0084(18) -0.0032(16) -0.0004(16)
F14 0.021(2) 0.024(2) 0.033(2) -0.0023(17) -0.0024(16) 0.0030(16)
F15 0.0142(19) 0.032(2) 0.034(2) -0.0038(18) -0.0039(16) -0.0006(17)
F16 0.028(2) 0.041(3) 0.0193(18) 0.0057(17) 0.0004(17) -0.008(2)
F17 0.024(2) 0.027(2) 0.048(2) -0.011(2) -0.0098(19) 0.0089(18)
F18 0.025(2) 0.061(3) 0.0166(19) -0.0008(19) 0.0003(16) -0.007(2)

loop_
_atom_type_symbol
_atom_type_description
_atom_type_scat_dispersion_real
_atom_type_scat_dispersion_imag
_atom_type_scat_source
Ru Ru -1.2594 0.8363 'International Tables Vol C Tables 4.2.6.8 and 6.1.1.4'
O O 0.0106 0.0060 'International Tables Vol C Tables 4.2.6.8 and 6.1.1.4'
N N 0.0061 0.0033 'International Tables Vol C Tables 4.2.6.8 and 6.1.1.4'
C C 0.0033 0.0016 'International Tables Vol C Tables 4.2.6.8 and 6.1.1.4'
P P 0.1023 0.0942 'International Tables Vol C Tables 4.2.6.8 and 6.1.1.4'
F F 0.0171 0.0103 'International Tables Vol C Tables 4.2.6.8 and 6.1.1.4'
H H 0.0000 0.0000 'International Tables Vol C Tables 4.2.6.8 and 6.1.1.4'

loop_
_geom_angle_atom_site_label_1
_geom_angle_atom_site_label_2
_geom_angle_atom_site_label_3
_geom_angle
N1 Ru N2 96.7(2)
N1 Ru N3 92.3(2)
N2 Ru N3 80.20(19)
N1 Ru N4 95.4(2)
N2 Ru N4 79.95(19)
N3 Ru N4 159.40(19)
N1 Ru N5 172.1(2)
N2 Ru N5 91.03(19)
N3 Ru N5 87.02(18)
N4 Ru N5 87.88(18)
N1 Ru N6 94.6(2)
N2 Ru N6 168.59(18)
N3 Ru N6 97.47(18)
N4 Ru N6 100.91(18)
N5 Ru N6 77.66(18)
O N1 Ru 175.2(4)
C1 N2 C5 124.4(5)
C1 N2 Ru 117.8(4)
C5 N2 Ru 117.7(4)
C10 N3 C6 118.9(5)
C10 N3 Ru 128.5(4)
C6 N3 Ru 112.5(4)
C15 N4 C11 118.6(5)
C15 N4 Ru 128.9(4)
C11 N4 Ru 112.5(4)
C17 N5 C16 117.5(5)
C17 N5 Ru 126.9(4)
C16 N5 Ru 115.5(4)
C21 N6 C20 116.4(5)
C21 N6 Ru 127.8(4)
C20 N6 Ru 115.8(4)
C16 N7 C19 116.2(5)
C20 N8 C23 116.1(5)
N2 C1 C2 118.8(5)
N2 C1 C6 113.5(5)
C2 C1 C6 127.7(6)
C1 C2 C3 118.4(6)
C4 C3 C2 121.4(6)
C3 C4 C5 118.9(6)
N2 C5 C4 118.1(6)
N2 C5 C11 113.5(5)
C4 C5 C11 128.3(5)
N3 C6 C7 120.3(5)
N3 C6 C1 115.6(5)
C7 C6 C1 124.1(6)
C8 C7 C6 119.5(6)
C9 C8 C7 120.0(6)
C8 C9 C10 118.3(6)
N3 C10 C9 122.8(6)
N4 C11 C12 120.9(6)
N4 C11 C5 116.2(5)
C12 C11 C5 122.9(5)
C13 C12 C11 119.3(6)
C14 C13 C12 119.5(5)
C13 C14 C15 118.8(6)
N4 C15 C14 122.9(6)
N7 C16 N5 125.2(5)
N7 C16 C20 119.6(5)
N5 C16 C20 115.0(5)
N5 C17 C18 121.0(6)
C19 C18 C17 116.5(6)
N7 C19 C18 123.2(6)
N8 C20 N6 125.6(5)
N8 C20 C16 119.4(5)
N6 C20 C16 114.9(5)
N6 C21 C22 121.3(6)
C21 C22 C23 117.8(6)
N8 C23 C22 122.7(6)
F1 P1 F4 89.9(2)
F1 P1 F5 90.4(2)
F4 P1 F5 179.5(3)
F1 P1 F6 90.1(2)
F4 P1 F6 90.2(2)
F5 P1 F6 90.3(2)
F1 P1 F3 179.2(3)
F4 P1 F3 89.5(2)
F5 P1 F3 90.2(2)
F6 P1 F3 89.3(2)
F1 P1 F2 90.6(3)
F4 P1 F2 90.1(2)
F5 P1 F2 89.4(2)
F6 P1 F2 179.2(3)
F3 P1 F2 90.0(3)
F12 P2 F8 90.8(2)
F12 P2 F9 91.0(2)
F8 P2 F9 90.0(2)
F12 P2 F11 90.3(2)
F8 P2 F11 90.1(2)
F9 P2 F11 178.7(2)
F12 P2 F10 91.0(2)
F8 P2 F10 178.3(2)
F9 P2 F10 90.0(2)
F11 P2 F10 89.8(2)
F12 P2 F7 179.3(2)
F8 P2 F7 89.5(2)
F9 P2 F7 89.6(2)
F11 P2 F7 89.1(2)
F10 P2 F7 88.8(2)
F16 P3 F17 91.5(2)
F16 P3 F13 90.1(2)
F17 P3 F13 90.5(2)
F16 P3 F15 90.3(2)
F17 P3 F15 89.7(2)
F13 P3 F15 179.5(3)
F16 P3 F18 178.3(3)
F17 P3 F18 90.2(2)
F13 P3 F18 89.6(2)
F15 P3 F18 90.0(2)
F16 P3 F14 89.4(2)
F17 P3 F14 179.1(2)
F13 P3 F14 89.4(2)
F15 P3 F14 90.4(2)
F18 P3 F14 88.9(2)

loop_
_geom_bond_atom_site_label_1
_geom_bond_atom_site_label_2
_geom_bond_distance
Ru N1 1.770(5)
Ru N2 1.992(5)
Ru N3 2.069(5)
Ru N4 2.088(5)
Ru N5 2.088(5)
Ru N6 2.093(5)
O N1 1.129(6)
N2 C1 1.342(7)
N2 C5 1.356(7)
N3 C10 1.327(7)
N3 C6 1.375(7)
N4 C15 1.328(8)
N4 C11 1.367(7)
N5 C17 1.331(7)
N5 C16 1.356(7)
N6 C21 1.346(7)
N6 C20 1.352(7)
N7 C16 1.317(7)
N7 C19 1.342(8)
N8 C20 1.317(7)
N8 C23 1.339(8)
C1 C2 1.383(8)
C1 C6 1.483(8)
C2 C3 1.394(8)
C3 C4 1.376(9)
C4 C5 1.387(8)
C5 C11 1.477(9)
C6 C7 1.382(8)
C7 C8 1.372(8)
C8 C9 1.371(8)
C9 C10 1.380(8)
C11 C12 1.387(8)
C12 C13 1.377(9)
C13 C14 1.372(9)
C14 C15 1.378(8)
C16 C20 1.478(8)
C17 C18 1.394(8)
C18 C19 1.373(9)
C21 C22 1.361(8)
C22 C23 1.363(9)
P1 F1 1.591(4)
P1 F4 1.594(4)
P1 F5 1.595(4)
P1 F6 1.596(4)
P1 F3 1.601(4)
P1 F2 1.607(4)
P2 F12 1.581(4)
P2 F8 1.595(4)
P2 F9 1.603(4)
P2 F11 1.606(4)
P2 F10 1.607(4)
P2 F7 1.612(4)
P3 F16 1.578(4)
P3 F17 1.591(4)
P3 F13 1.602(4)
P3 F15 1.606(4)
P3 F18 1.611(4)
P3 F14 1.613(4)

loop_
_geom_torsion_atom_site_label_1
_geom_torsion_atom_site_label_2
_geom_torsion_atom_site_label_3
_geom_torsion_atom_site_label_4
_geom_torsion
N2 Ru N1 O 146(6)
N3 Ru N1 O 66(6)
N4 Ru N1 O -133(6)
N5 Ru N1 O -19(7)
N6 Ru N1 O -32(6)
N1 Ru N2 C1 -90.6(4)
N3 Ru N2 C1 0.5(4)
N4 Ru N2 C1 175.0(4)
N5 Ru N2 C1 87.3(4)
N6 Ru N2 C1 79.6(10)
N1 Ru N2 C5 93.6(4)
N3 Ru N2 C5 -175.2(4)
N4 Ru N2 C5 -0.7(4)
N5 Ru N2 C5 -88.4(4)
N6 Ru N2 C5 -96.1(10)
N1 Ru N3 C10 -84.5(5)
N2 Ru N3 C10 179.1(5)
N4 Ru N3 C10 163.5(5)
N5 Ru N3 C10 87.6(5)
N6 Ru N3 C10 10.4(5)
N1 Ru N3 C6 92.2(4)
N2 Ru N3 C6 -4.1(4)
N4 Ru N3 C6 -19.8(7)
N5 Ru N3 C6 -95.7(4)
N6 Ru N3 C6 -172.8(4)
N1 Ru N4 C15 83.6(5)
N2 Ru N4 C15 179.4(5)
N3 Ru N4 C15 -164.9(5)
N5 Ru N4 C15 -89.1(5)
N6 Ru N4 C15 -12.1(5)
N1 Ru N4 C11 -93.0(4)
N2 Ru N4 C11 2.8(4)
N3 Ru N4 C11 18.4(7)
N5 Ru N4 C11 94.2(4)
N6 Ru N4 C11 171.2(4)
N1 Ru N5 C17 175.8(13)
N2 Ru N5 C17 10.4(5)
N3 Ru N5 C17 90.5(5)
N4 Ru N5 C17 -69.5(5)
N6 Ru N5 C17 -171.2(5)
N1 Ru N5 C16 -3.6(17)
N2 Ru N5 C16 -169.0(4)
N3 Ru N5 C16 -88.9(4)
N4 Ru N5 C16 111.1(4)
N6 Ru N5 C16 9.4(4)
N1 Ru N6 C21 -10.3(5)
N2 Ru N6 C21 179(26)
N3 Ru N6 C21 -103.2(5)
N4 Ru N6 C21 86.1(5)
N5 Ru N6 C21 171.5(5)
N1 Ru N6 C20 170.9(4)
N2 Ru N6 C20 0.5(11)
N3 Ru N6 C20 77.9(4)
N4 Ru N6 C20 -92.7(4)
N5 Ru N6 C20 -7.3(4)
C5 N2 C1 C2 1.5(8)
Ru N2 C1 C2 -173.9(4)
C5 N2 C1 C6 178.3(5)
Ru N2 C1 C6 2.9(6)
N2 C1 C2 C3 -2.0(8)
C6 C1 C2 C3 -178.3(6)
C1 C2 C3 C4 0.9(9)
C2 C3 C4 C5 0.8(9)
C1 N2 C5 C4 0.2(9)
Ru N2 C5 C4 175.6(4)
C1 N2 C5 C11 -176.7(5)
Ru N2 C5 C11 -1.3(6)
C3 C4 C5 N2 -1.3(9)
C3 C4 C5 C11 175.1(6)
C10 N3 C6 C7 3.0(8)
Ru N3 C6 C7 -174.1(4)
C10 N3 C6 C1 -176.1(5)
Ru N3 C6 C1 6.8(6)
N2 C1 C6 N3 -6.5(7)
C2 C1 C6 N3 169.9(5)
N2 C1 C6 C7 174.4(5)
C2 C1 C6 C7 -9.1(10)
N3 C6 C7 C8 -2.6(9)
C1 C6 C7 C8 176.4(6)
C6 C7 C8 C9 -0.5(9)
C7 C8 C9 C10 3.0(9)
C6 N3 C10 C9 -0.4(8)
Ru N3 C10 C9 176.2(4)
C8 C9 C10 N3 -2.6(9)
C15 N4 C11 C12 -2.3(8)
Ru N4 C11 C12 174.8(4)
C15 N4 C11 C5 178.6(5)
Ru N4 C11 C5 -4.3(6)
N2 C5 C11 N4 3.8(7)
C4 C5 C11 N4 -172.7(6)
N2 C5 C11 C12 -175.3(5)
C4 C5 C11 C12 8.2(10)
N4 C11 C12 C13 0.7(9)
C5 C11 C12 C13 179.7(6)
C11 C12 C13 C14 1.6(9)
C12 C13 C14 C15 -2.1(9)
C11 N4 C15 C14 1.7(8)
Ru N4 C15 C14 -174.8(4)
C13 C14 C15 N4 0.5(9)
C19 N7 C16 N5 4.3(9)
C19 N7 C16 C20 -170.5(5)
C17 N5 C16 N7 -4.5(8)
Ru N5 C16 N7 174.9(5)
C17 N5 C16 C20 170.5(5)
Ru N5 C16 C20 -10.0(6)
C16 N5 C17 C18 -0.3(8)
Ru N5 C17 C18 -179.7(4)
N5 C17 C18 C19 4.6(9)
C16 N7 C19 C18 0.7(9)
C17 C18 C19 N7 -4.9(10)
C23 N8 C20 N6 -3.4(8)
C23 N8 C20 C16 173.6(5)
C21 N6 C20 N8 2.5(8)
Ru N6 C20 N8 -178.5(4)
C21 N6 C20 C16 -174.6(5)
Ru N6 C20 C16 4.4(6)
N7 C16 C20 N8 1.8(8)
N5 C16 C20 N8 -173.6(5)
N7 C16 C20 N6 179.1(5)
N5 C16 C20 N6 3.7(7)
C20 N6 C21 C22 0.4(8)
Ru N6 C21 C22 -178.4(4)
N6 C21 C22 C23 -2.1(9)
C20 N8 C23 C22 1.4(9)
C21 C22 C23 N8 1.1(10)
